data_4022092
loop_
_publ_author_name
'Sivaraman Dandapani'
'Ping Lan'
'Aaron B. Beeler'
'Scott Beischel'
'Athier Abbas'
'Bryan L. Roth'
'John A. Porco, Jr.'
'James S. Panek'

_publ_section_title
;
 Convergent Synthesis of Complex Diketopiperazines Derived from
 Pipecolic Acid Scaffolds and Parallel Screening against GPCR Targets
;
_journal_name_full 'Journal of Organic Chemistry'
_journal_page_first 8934
_journal_page_last 8945
_journal_paper_doi 10.1021/jo061758p
_journal_volume 71
_journal_year 2006
_chemical_formula_moiety
;
C26 H28 Br2 N2 O2 
;
_chemical_formula_sum 'C26 H30 Br2 N2 O3'
_chemical_formula_weight 578.34
_chemical_name_systematic
; 
 ? 
;
_space_group_IT_number 92
_symmetry_cell_setting tetragonal
_symmetry_space_group_name_Hall 'P 4abw 2nw'
_symmetry_space_group_name_H-M 'P 41 21 2'
_atom_sites_solution_hydrogens mixed
_atom_sites_solution_primary direct
_atom_sites_solution_secondary difmap
_audit_creation_method SHELXL-97
_cell_angle_alpha 90.00
_cell_angle_beta 90.00
_cell_angle_gamma 90.00
_cell_formula_units_Z 4
_cell_length_a 6.9396(4)
_cell_length_b 6.9396(4)
_cell_length_c 50.665(5)
_cell_measurement_temperature 173(2)
_cell_volume 2439.9(3)
_computing_cell_refinement 'Bruker SAINT'
_computing_data_collection 'Bruker SMART'
_computing_data_reduction 'Bruker SHELXTL'
_computing_molecular_graphics 'Bruker SHELXTL'
_computing_publication_material 'Bruker SHELXTL'
_computing_structure_refinement 'SHELXL-97 (Sheldrick, 1997)'
_computing_structure_solution 'SHELXS-97 (Sheldrick, 1990)'
_diffrn_ambient_temperature 173(2)
_diffrn_measured_fraction_theta_full 0.990
_diffrn_measured_fraction_theta_max 0.990
_diffrn_measurement_device_type 'Bruker 1K CCD area detector'
_diffrn_measurement_method '0.3 deg. omega scans'
_diffrn_radiation_monochromator graphite
_diffrn_radiation_source 'fine-focus sealed tube'
_diffrn_radiation_type MoK\a
_diffrn_radiation_wavelength 0.71073
_diffrn_reflns_av_R_equivalents 0.1101
_diffrn_reflns_av_sigmaI/netI 0.0533
_diffrn_reflns_limit_h_max 6
_diffrn_reflns_limit_h_min -8
_diffrn_reflns_limit_k_max 8
_diffrn_reflns_limit_k_min -7
_diffrn_reflns_limit_l_max 55
_diffrn_reflns_limit_l_min -63
_diffrn_reflns_number 14382
_diffrn_reflns_theta_full 26.42
_diffrn_reflns_theta_max 26.42
_diffrn_reflns_theta_min 2.96
_exptl_absorpt_coefficient_mu 3.353
_exptl_absorpt_correction_T_max 0.6332
_exptl_absorpt_correction_T_min 0.3473
_exptl_absorpt_correction_type SADABS
_exptl_crystal_colour colorless
_exptl_crystal_density_diffrn 1.574
_exptl_crystal_density_method 'not measured'
_exptl_crystal_description block
_exptl_crystal_F_000 1176
_exptl_crystal_size_max 0.40
_exptl_crystal_size_mid 0.30
_exptl_crystal_size_min 0.15
_refine_diff_density_max 1.159
_refine_diff_density_min -0.935
_refine_diff_density_rms 0.125
_refine_ls_abs_structure_details 'Flack H D (1983), Acta Cryst. A39, 876-881'
_refine_ls_abs_structure_Flack 0.07(3)
_refine_ls_extinction_method none
_refine_ls_goodness_of_fit_ref 1.176
_refine_ls_hydrogen_treatment mixed
_refine_ls_matrix_type full
_refine_ls_number_parameters 151
_refine_ls_number_reflns 2464
_refine_ls_number_restraints 0
_refine_ls_restrained_S_all 1.176
_refine_ls_R_factor_all 0.0736
_refine_ls_R_factor_gt 0.0674
_refine_ls_shift/su_max 0.434
_refine_ls_shift/su_mean 0.026
_refine_ls_structure_factor_coef Fsqd
_refine_ls_weighting_details 'calc w=1/[\s^2^(Fo^2^)+(0.0505P)^2^+11.9341P] where P=(Fo^2^+2Fc^2^)/3'
_refine_ls_weighting_scheme calc
_refine_ls_wR_factor_gt 0.1577
_refine_ls_wR_factor_ref 0.1607
_reflns_number_gt 2246
_reflns_number_total 2464
_reflns_threshold_expression >2sigma(I)
_cod_data_source_file jo061758psi20060825_052411.cif
_cod_depositor_comments
;
The following automatic conversions were performed:
'_symmetry_cell_setting' value 'Tetragonal' changed to 'tetragonal'
according to '/home/saulius/struct/CIF-dictionaries/cif_core.dic'
dictionary named 'cif_core.dic' version 2.4.1 from 2010-06-29.

Automatic conversion script
Id: cif_fix_enum 1527 2010-12-29 10:47:43Z saulius 
;
_cod_database_code 4022092

loop_
_symmetry_equiv_pos_as_xyz
'x, y, z'
'-x, -y, z+1/2'
'-y+1/2, x+1/2, z+1/4'
'y+1/2, -x+1/2, z+3/4'
'-x+1/2, y+1/2, -z+1/4'
'x+1/2, -y+1/2, -z+3/4'
'y, x, -z'
'-y, -x, -z+1/2'

loop_
_atom_site_label
_atom_site_type_symbol
_atom_site_fract_x
_atom_site_fract_y
_atom_site_fract_z
_atom_site_U_iso_or_equiv
_atom_site_adp_type
_atom_site_occupancy
_atom_site_symmetry_multiplicity
_atom_site_calc_flag
_atom_site_refinement_flags
Br1 Br 1.24935(13) -0.08028(14) 0.109922(13) 0.0412(3) Uani 1 1 d .
O1 O 0.3343(7) -0.1577(7) 0.01888(8) 0.0206(9) Uani 1 1 d .
N1 N 0.5367(7) -0.4052(7) 0.02702(8) 0.0131(10) Uani 1 1 d .
C1 C 0.4355(9) -0.2916(8) 0.01070(11) 0.0141(12) Uani 1 1 d .
C2 C 0.6697(9) -0.5567(8) 0.01861(11) 0.0163(13) Uani 1 1 d .
H2A H 0.7956 -0.5336 0.0277 0.020 Uiso 1 1 calc R
C3 C 0.5947(11) -0.7537(10) 0.02767(11) 0.0257(13) Uani 1 1 d .
H3A H 0.4726 -0.7834 0.0184 0.031 Uiso 1 1 calc R
H3B H 0.6897 -0.8547 0.0231 0.031 Uiso 1 1 calc R
C4 C 0.5607(11) -0.7540(11) 0.05756(12) 0.0268(14) Uani 1 1 d .
H4A H 0.5002 -0.8774 0.0628 0.032 Uiso 1 1 calc R
H4B H 0.6858 -0.7432 0.0668 0.032 Uiso 1 1 calc R
C5 C 0.4303(9) -0.5867(10) 0.06579(11) 0.0185(12) Uani 1 1 d .
H5A H 0.4297 -0.5829 0.0855 0.022 Uiso 1 1 calc R
C6 C 0.5095(9) -0.3912(9) 0.05612(11) 0.0169(13) Uani 1 1 d .
H6A H 0.4069 -0.2927 0.0593 0.020 Uiso 1 1 calc R
C7 C 0.6899(9) -0.3197(9) 0.06932(11) 0.0172(13) Uani 1 1 d .
C8 C 0.7239(10) -0.3501(10) 0.09598(12) 0.0217(14) Uani 1 1 d .
H8A H 0.6326 -0.4216 0.1059 0.026 Uiso 1 1 calc R
C9 C 0.8870(10) -0.2796(10) 0.10860(12) 0.0263(14) Uani 1 1 d .
H9A H 0.9076 -0.3027 0.1269 0.032 Uiso 1 1 calc R
C10 C 1.0180(10) -0.1755(11) 0.09397(13) 0.0264(15) Uani 1 1 d .
C11 C 0.9887(10) -0.1380(10) 0.06756(12) 0.0235(14) Uani 1 1 d .
H11A H 1.0786 -0.0639 0.0577 0.028 Uiso 1 1 calc R
C12 C 0.8266(10) -0.2106(9) 0.05600(11) 0.0195(14) Uani 1 1 d .
H12A H 0.8061 -0.1850 0.0378 0.023 Uiso 1 1 calc R
C13 C 0.2198(10) -0.6154(11) 0.05676(13) 0.0265(15) Uani 1 1 d .
H13A H 0.2149 -0.6203 0.0374 0.040 Uiso 1 1 calc R
H13B H 0.1409 -0.5077 0.0631 0.040 Uiso 1 1 calc R
H13C H 0.1699 -0.7363 0.0640 0.040 Uiso 1 1 calc R
O1S O -0.0249(8) -0.0249(8) 0.0000 0.0334(17) Uiso 1 2 d S
H1S H 0.077(12) -0.020(11) 0.0096(14) 0.03(2) Uiso 1 1 d .

loop_
_atom_site_aniso_label
_atom_site_aniso_U_11
_atom_site_aniso_U_22
_atom_site_aniso_U_33
_atom_site_aniso_U_23
_atom_site_aniso_U_13
_atom_site_aniso_U_12
Br1 0.0339(4) 0.0611(6) 0.0288(4) -0.0094(3) 0.0013(4) -0.0121(4)
O1 0.025(2) 0.022(2) 0.015(2) -0.0028(18) 0.0005(18) 0.0088(18)
N1 0.020(3) 0.012(2) 0.0068(19) -0.0024(19) 0.0024(18) 0.003(2)
C1 0.017(3) 0.011(3) 0.014(2) 0.000(2) 0.007(2) 0.002(2)
C2 0.022(3) 0.012(3) 0.016(3) -0.002(2) 0.001(2) 0.006(2)
C3 0.035(4) 0.017(3) 0.025(3) 0.000(3) 0.007(3) 0.006(3)
C4 0.035(4) 0.019(3) 0.026(3) 0.010(3) 0.004(3) 0.003(3)
C5 0.020(3) 0.020(3) 0.016(3) 0.001(2) 0.005(2) -0.002(3)
C6 0.021(3) 0.018(3) 0.012(3) 0.000(2) 0.008(2) 0.000(3)
C7 0.023(3) 0.017(3) 0.013(3) -0.002(2) 0.004(2) 0.005(2)
C8 0.023(4) 0.024(4) 0.018(3) 0.000(2) 0.006(3) -0.001(3)
C9 0.031(4) 0.027(4) 0.020(3) -0.002(3) 0.003(3) -0.003(3)
C10 0.020(4) 0.031(4) 0.028(3) -0.009(3) -0.003(3) 0.000(3)
C11 0.028(4) 0.019(4) 0.024(3) -0.004(3) 0.005(3) -0.001(3)
C12 0.025(3) 0.019(4) 0.015(3) 0.001(2) 0.001(2) 0.004(2)
C13 0.020(4) 0.024(4) 0.036(3) -0.001(3) 0.003(3) -0.009(3)

loop_
_atom_type_symbol
_atom_type_description
_atom_type_scat_dispersion_real
_atom_type_scat_dispersion_imag
_atom_type_scat_source
C C 0.0033 0.0016 'International Tables Vol C Tables 4.2.6.8 and 6.1.1.4'
H H 0.0000 0.0000 'International Tables Vol C Tables 4.2.6.8 and 6.1.1.4'
N N 0.0061 0.0033 'International Tables Vol C Tables 4.2.6.8 and 6.1.1.4'
O O 0.0106 0.0060 'International Tables Vol C Tables 4.2.6.8 and 6.1.1.4'
Br Br -0.2901 2.4595 'International Tables Vol C Tables 4.2.6.8 and 6.1.1.4'

loop_
_geom_angle_atom_site_label_1
_geom_angle_atom_site_label_2
_geom_angle_atom_site_label_3
_geom_angle
_geom_angle_site_symmetry_1
_geom_angle_site_symmetry_3
C1 N1 C2 125.0(4) . .
C1 N1 C6 120.3(5) . .
C2 N1 C6 114.5(4) . .
O1 C1 N1 122.2(5) . .
O1 C1 C2 118.9(5) . 7_645
N1 C1 C2 118.9(5) . 7_645
N1 C2 C1 115.1(5) . 7_645
N1 C2 C3 109.9(5) . .
C1 C2 C3 108.9(5) 7_645 .
C4 C3 C2 110.5(5) . .
C5 C4 C3 111.1(5) . .
C4 C5 C6 111.7(5) . .
C4 C5 C13 112.4(6) . .
C6 C5 C13 110.9(5) . .
N1 C6 C7 110.9(5) . .
N1 C6 C5 107.6(5) . .
C7 C6 C5 116.4(5) . .
C8 C7 C12 116.1(6) . .
C8 C7 C6 121.6(6) . .
C12 C7 C6 122.2(5) . .
C7 C8 C9 122.2(6) . .
C10 C9 C8 118.3(6) . .
C11 C10 C9 121.6(7) . .
C11 C10 Br1 117.9(6) . .
C9 C10 Br1 120.5(5) . .
C12 C11 C10 117.9(7) . .
C11 C12 C7 123.8(6) . .

loop_
_geom_bond_atom_site_label_1
_geom_bond_atom_site_label_2
_geom_bond_distance
_geom_bond_site_symmetry_2
Br1 C10 1.915(7) .
O1 C1 1.236(7) .
N1 C1 1.341(7) .
N1 C2 1.463(7) .
N1 C6 1.489(7) .
C1 C2 1.510(8) 7_645
C2 C1 1.510(8) 7_645
C2 C3 1.533(9) .
C3 C4 1.532(8) .
C4 C5 1.530(9) .
C5 C6 1.544(9) .
C5 C13 1.544(9) .
C6 C7 1.503(9) .
C7 C8 1.387(8) .
C7 C12 1.389(9) .
C8 C9 1.389(10) .
C9 C10 1.378(10) .
C10 C11 1.378(9) .
C11 C12 1.365(9) .
